data_4070460
loop_
_publ_author_name
'van Rijn, Jimmy A.'
'Siegler, Maxime A.'
'Spek, Anthony L.'
'Bouwman, Elisabeth'
'Drent, Eite'

_publ_section_title
;
 Ruthenium-Diphosphine-Catalyzed Allylation of Phenols: Agem-Dialkyl-Type
 Effect Induces High Selectivity toward O-Allylation
;
_journal_issue 24
_journal_name_full Organometallics
_journal_page_first 7006
_journal_paper_doi 10.1021/om900832g
_journal_volume 28
_journal_year 2009
_chemical_formula_moiety 'C34 H35 Cl P2 Ru'
_chemical_formula_sum 'C34 H35 Cl P2 Ru'
_chemical_formula_weight 642.08
_chemical_name_systematic
; 
 ? 
;
_space_group_IT_number 14
_symmetry_cell_setting monoclinic
_symmetry_space_group_name_Hall '-P 2ybc'
_symmetry_space_group_name_H-M 'P 1 21/c 1'
_atom_sites_solution_hydrogens difmap
_atom_sites_solution_primary heavy
_atom_sites_solution_secondary difmap
_audit_creation_method SHELXL-97
_cell_angle_alpha 90.00
_cell_angle_beta 96.917(2)
_cell_angle_gamma 90.00
_cell_formula_units_Z 4
_cell_length_a 13.3991(9)
_cell_length_b 10.8631(7)
_cell_length_c 19.9844(9)
_cell_measurement_reflns_used 27933
_cell_measurement_temperature 150(2)
_cell_measurement_theta_max 27.50
_cell_measurement_theta_min 1.53
_cell_volume 2887.7(3)
_computing_cell_refinement 'PEAKREF (Schreurs, 2005)'
_computing_data_collection 'COLLECT (Nonius, 1999)'
_computing_data_reduction 'EVALCCD (Duisenberg et al., 2003)'
_computing_molecular_graphics 'PLATON (Spek, 2003)'
_computing_publication_material 'PLATON (Spek, 2003)'
_computing_structure_refinement 'SHELXL-97 (Sheldrick, 2008)'
_computing_structure_solution 'DIRDIF99 (Beurskens et al., 1999)'
_diffrn_ambient_temperature 150(2)
_diffrn_measured_fraction_theta_full 1.000
_diffrn_measured_fraction_theta_max 1.000
_diffrn_measurement_device_type 'Nonius KappaCCD diffractometer'
_diffrn_measurement_method '\f and \w scans'
_diffrn_radiation_monochromator graphite
_diffrn_radiation_source 'fine-focus sealed tube'
_diffrn_radiation_type MoK\a
_diffrn_radiation_wavelength 0.71073
_diffrn_reflns_av_R_equivalents 0.0189
_diffrn_reflns_av_sigmaI/netI 0.0127
_diffrn_reflns_limit_h_max 17
_diffrn_reflns_limit_h_min -17
_diffrn_reflns_limit_k_max 14
_diffrn_reflns_limit_k_min -14
_diffrn_reflns_limit_l_max 25
_diffrn_reflns_limit_l_min -25
_diffrn_reflns_number 47036
_diffrn_reflns_theta_full 27.50
_diffrn_reflns_theta_max 27.50
_diffrn_reflns_theta_min 2.05
_exptl_absorpt_coefficient_mu 0.769
_exptl_absorpt_correction_T_max 0.950
_exptl_absorpt_correction_T_min 0.703
_exptl_absorpt_correction_type multi-scan
_exptl_absorpt_process_details '(SADABS; Sheldrick, 2006/1)'
_exptl_crystal_colour orange
_exptl_crystal_density_diffrn 1.477
_exptl_crystal_density_method 'not measured'
_exptl_crystal_description plate
_exptl_crystal_F_000 1320
_exptl_crystal_size_max 0.35
_exptl_crystal_size_mid 0.21
_exptl_crystal_size_min 0.06
_refine_diff_density_max 0.904
_refine_diff_density_min -0.489
_refine_diff_density_rms 0.057
_refine_ls_extinction_method none
_refine_ls_goodness_of_fit_ref 1.052
_refine_ls_hydrogen_treatment constr
_refine_ls_matrix_type full
_refine_ls_number_parameters 345
_refine_ls_number_reflns 6637
_refine_ls_number_restraints 0
_refine_ls_restrained_S_all 1.052
_refine_ls_R_factor_all 0.0263
_refine_ls_R_factor_gt 0.0217
_refine_ls_shift/su_max 0.001
_refine_ls_shift/su_mean 0.000
_refine_ls_structure_factor_coef Fsqd
_refine_ls_weighting_details 'calc w=1/[\s^2^(Fo^2^)+(0.0215P)^2^+2.7064P] where P=(Fo^2^+2Fc^2^)/3'
_refine_ls_weighting_scheme calc
_refine_ls_wR_factor_gt 0.0511
_refine_ls_wR_factor_ref 0.0532
_reflns_number_gt 6020
_reflns_number_total 6637
_reflns_threshold_expression I>2\s(I)
_cod_data_source_file om900832g_si_001.cif
_cod_data_source_block b
_cod_original_sg_symbol_H-M 'P 21/c'
_cod_database_code 4070460

loop_
_symmetry_equiv_pos_as_xyz
'x, y, z'
'-x, y+1/2, -z+1/2'
'-x, -y, -z'
'x, -y-1/2, z-1/2'

loop_
_atom_site_label
_atom_site_type_symbol
_atom_site_fract_x
_atom_site_fract_y
_atom_site_fract_z
_atom_site_U_iso_or_equiv
_atom_site_adp_type
_atom_site_occupancy
_atom_site_symmetry_multiplicity
_atom_site_calc_flag
_atom_site_refinement_flags
Ru1 Ru 0.139449(9) 0.110415(12) 0.170652(6) 0.01309(4) Uani 1 1 d .
Cl2 Cl 0.15745(3) -0.07998(4) 0.23618(2) 0.01944(8) Uani 1 1 d .
P3 P 0.21391(3) 0.19424(4) 0.269910(19) 0.01263(8) Uani 1 1 d .
P7 P 0.29030(3) 0.05949(4) 0.137919(19) 0.01255(8) Uani 1 1 d .
C4 C 0.33183(11) 0.12133(15) 0.30590(8) 0.0142(3) Uani 1 1 d .
H4A H 0.3572 0.1675 0.3472 0.017 Uiso 1 1 calc R
H4B H 0.3154 0.0373 0.3203 0.017 Uiso 1 1 calc R
C5 C 0.41914(11) 0.11012(14) 0.26251(8) 0.0146(3) Uani 1 1 d .
C6 C 0.39308(11) 0.01933(15) 0.20370(8) 0.0143(3) Uani 1 1 d .
H6A H 0.3764 -0.0608 0.2232 0.017 Uiso 1 1 calc R
H6B H 0.4545 0.0068 0.1815 0.017 Uiso 1 1 calc R
C11 C 0.13589(11) 0.17393(15) 0.33879(8) 0.0155(3) Uani 1 1 d .
C12 C 0.15725(15) 0.0919(2) 0.39116(11) 0.0353(5) Uani 1 1 d .
H12 H 0.2165 0.0432 0.3936 0.042 Uiso 1 1 calc R
C13 C 0.09270(18) 0.0795(2) 0.44058(12) 0.0458(6) Uani 1 1 d .
H13 H 0.1095 0.0247 0.4772 0.055 Uiso 1 1 calc R
C14 C 0.00496(14) 0.14620(18) 0.43668(10) 0.0284(4) Uani 1 1 d .
H14 H -0.0395 0.1363 0.4699 0.034 Uiso 1 1 calc R
C15 C -0.01781(13) 0.22695(17) 0.38448(9) 0.0229(4) Uani 1 1 d .
H15 H -0.0786 0.2728 0.3812 0.027 Uiso 1 1 calc R
C16 C 0.04756(13) 0.24204(17) 0.33640(9) 0.0221(4) Uani 1 1 d .
H16 H 0.0318 0.3000 0.3011 0.027 Uiso 1 1 calc R
C21 C 0.23969(12) 0.36011(15) 0.27947(8) 0.0161(3) Uani 1 1 d .
C22 C 0.29289(13) 0.40732(16) 0.33841(9) 0.0237(4) Uani 1 1 d .
H22 H 0.3178 0.3530 0.3738 0.028 Uiso 1 1 calc R
C23 C 0.30963(14) 0.53282(18) 0.34564(10) 0.0278(4) Uani 1 1 d .
H23 H 0.3479 0.5636 0.3852 0.033 Uiso 1 1 calc R
C24 C 0.27082(14) 0.61371(17) 0.29536(10) 0.0266(4) Uani 1 1 d .
H24 H 0.2815 0.6998 0.3007 0.032 Uiso 1 1 calc R
C25 C 0.21690(14) 0.56861(17) 0.23782(10) 0.0260(4) Uani 1 1 d .
H25 H 0.1892 0.6237 0.2036 0.031 Uiso 1 1 calc R
C26 C 0.20264(13) 0.44235(16) 0.22948(9) 0.0209(3) Uani 1 1 d .
H26 H 0.1669 0.4120 0.1889 0.025 Uiso 1 1 calc R
C31 C 0.35195(12) 0.16234(15) 0.08223(8) 0.0160(3) Uani 1 1 d .
C32 C 0.43645(13) 0.12326(16) 0.05325(9) 0.0214(3) Uani 1 1 d .
H32 H 0.4604 0.0415 0.0607 0.026 Uiso 1 1 calc R
C33 C 0.48576(13) 0.20235(18) 0.01370(9) 0.0253(4) Uani 1 1 d .
H33 H 0.5434 0.1749 -0.0054 0.030 Uiso 1 1 calc R
C34 C 0.45096(14) 0.32114(17) 0.00218(9) 0.0271(4) Uani 1 1 d .
H34 H 0.4847 0.3755 -0.0248 0.033 Uiso 1 1 calc R
C35 C 0.36698(15) 0.36056(17) 0.02999(10) 0.0279(4) Uani 1 1 d .
H35 H 0.3427 0.4420 0.0217 0.034 Uiso 1 1 calc R
C36 C 0.31774(13) 0.28157(16) 0.07005(9) 0.0221(3) Uani 1 1 d .
H36 H 0.2603 0.3096 0.0892 0.027 Uiso 1 1 calc R
C41 C 0.27986(11) -0.08151(15) 0.08672(8) 0.0145(3) Uani 1 1 d .
C42 C 0.30091(12) -0.19819(15) 0.11391(8) 0.0176(3) Uani 1 1 d .
H42 H 0.3270 -0.2061 0.1601 0.021 Uiso 1 1 calc R
C43 C 0.28421(13) -0.30302(16) 0.07437(9) 0.0209(3) Uani 1 1 d .
H43 H 0.2996 -0.3818 0.0935 0.025 Uiso 1 1 calc R
C44 C 0.24539(12) -0.29335(16) 0.00732(9) 0.0215(3) Uani 1 1 d .
H44 H 0.2345 -0.3652 -0.0197 0.026 Uiso 1 1 calc R
C45 C 0.22242(13) -0.17875(17) -0.02029(8) 0.0222(4) Uani 1 1 d .
H45 H 0.1944 -0.1719 -0.0661 0.027 Uiso 1 1 calc R
C46 C 0.24014(12) -0.07369(16) 0.01878(8) 0.0198(3) Uani 1 1 d .
H46 H 0.2251 0.0048 -0.0009 0.024 Uiso 1 1 calc R
C51 C 0.05283(14) 0.25383(18) 0.11034(9) 0.0281(4) Uani 1 1 d .
H51 H 0.0776 0.3353 0.1070 0.034 Uiso 1 1 calc R
C52 C -0.00841(14) 0.2098(2) 0.15911(10) 0.0357(5) Uani 1 1 d .
H52 H -0.0333 0.2576 0.1933 0.043 Uiso 1 1 calc R
C53 C -0.02528(13) 0.0846(2) 0.14771(10) 0.0327(5) Uani 1 1 d .
H53 H -0.0623 0.0320 0.1736 0.039 Uiso 1 1 calc R
C54 C 0.02236(13) 0.04835(18) 0.09058(9) 0.0252(4) Uani 1 1 d .
H54 H 0.0221 -0.0317 0.0714 0.030 Uiso 1 1 calc R
C55 C 0.06969(13) 0.15348(17) 0.06798(8) 0.0227(4) Uani 1 1 d .
H55 H 0.1069 0.1566 0.0304 0.027 Uiso 1 1 calc R
C61 C 0.50738(12) 0.05326(17) 0.30842(8) 0.0205(3) Uani 1 1 d .
H61A H 0.5643 0.0408 0.2826 0.031 Uiso 1 1 calc R
H61B H 0.4867 -0.0261 0.3256 0.031 Uiso 1 1 calc R
H61C H 0.5274 0.1088 0.3463 0.031 Uiso 1 1 calc R
C63 C 0.45170(12) 0.23521(15) 0.23796(9) 0.0199(3) Uani 1 1 d .
H63A H 0.5083 0.2242 0.2117 0.030 Uiso 1 1 calc R
H63B H 0.4723 0.2883 0.2768 0.030 Uiso 1 1 calc R
H63C H 0.3954 0.2734 0.2096 0.030 Uiso 1 1 calc R

loop_
_atom_site_aniso_label
_atom_site_aniso_U_11
_atom_site_aniso_U_22
_atom_site_aniso_U_33
_atom_site_aniso_U_23
_atom_site_aniso_U_13
_atom_site_aniso_U_12
Ru1 0.00984(6) 0.01660(7) 0.01262(6) -0.00075(5) 0.00044(4) 0.00153(5)
Cl2 0.01875(18) 0.01782(19) 0.02139(19) 0.00180(14) 0.00103(14) -0.00471(14)
P3 0.01122(17) 0.01375(18) 0.01291(18) -0.00020(14) 0.00139(14) 0.00145(14)
P7 0.01143(18) 0.01270(19) 0.01367(18) -0.00038(14) 0.00207(14) 0.00083(14)
C4 0.0121(7) 0.0157(7) 0.0143(7) -0.0008(6) -0.0001(5) 0.0015(6)
C5 0.0112(7) 0.0149(7) 0.0175(7) -0.0016(6) 0.0010(6) 0.0002(6)
C6 0.0120(7) 0.0143(7) 0.0165(7) -0.0004(6) 0.0008(5) 0.0014(6)
C11 0.0137(7) 0.0177(8) 0.0155(7) -0.0026(6) 0.0028(6) -0.0006(6)
C12 0.0310(10) 0.0403(12) 0.0382(11) 0.0202(9) 0.0190(9) 0.0208(9)
C13 0.0456(13) 0.0512(14) 0.0460(13) 0.0316(11) 0.0273(11) 0.0235(11)
C14 0.0264(9) 0.0310(10) 0.0310(10) 0.0048(8) 0.0163(8) 0.0008(8)
C15 0.0155(8) 0.0290(9) 0.0245(9) -0.0034(7) 0.0037(6) 0.0034(7)
C16 0.0201(8) 0.0277(9) 0.0189(8) 0.0043(7) 0.0037(6) 0.0066(7)
C21 0.0147(7) 0.0149(8) 0.0195(8) -0.0010(6) 0.0054(6) 0.0015(6)
C22 0.0236(9) 0.0210(9) 0.0257(9) -0.0043(7) -0.0006(7) 0.0041(7)
C23 0.0223(9) 0.0253(10) 0.0354(10) -0.0130(8) 0.0023(7) -0.0010(7)
C24 0.0235(9) 0.0163(8) 0.0426(11) -0.0048(8) 0.0142(8) -0.0025(7)
C25 0.0284(9) 0.0188(8) 0.0325(10) 0.0049(7) 0.0104(8) 0.0013(7)
C26 0.0222(8) 0.0203(8) 0.0206(8) 0.0017(7) 0.0046(6) 0.0003(7)
C31 0.0157(7) 0.0166(8) 0.0159(7) -0.0001(6) 0.0022(6) -0.0015(6)
C32 0.0203(8) 0.0184(8) 0.0267(9) 0.0006(7) 0.0071(7) 0.0019(6)
C33 0.0219(9) 0.0283(10) 0.0279(9) -0.0008(7) 0.0117(7) -0.0018(7)
C34 0.0310(10) 0.0251(10) 0.0265(9) 0.0045(7) 0.0092(7) -0.0081(8)
C35 0.0355(10) 0.0175(9) 0.0317(10) 0.0055(7) 0.0079(8) 0.0021(7)
C36 0.0221(8) 0.0205(9) 0.0249(8) 0.0019(7) 0.0073(7) 0.0030(7)
C41 0.0111(7) 0.0158(7) 0.0168(7) -0.0030(6) 0.0029(6) -0.0002(6)
C42 0.0168(7) 0.0185(8) 0.0171(7) -0.0011(6) 0.0010(6) -0.0007(6)
C43 0.0215(8) 0.0154(8) 0.0260(9) -0.0013(7) 0.0034(7) -0.0005(6)
C44 0.0179(8) 0.0213(9) 0.0259(9) -0.0097(7) 0.0045(6) -0.0039(7)
C45 0.0200(8) 0.0288(10) 0.0170(8) -0.0057(7) -0.0012(6) -0.0005(7)
C46 0.0202(8) 0.0202(8) 0.0185(8) -0.0001(6) 0.0001(6) 0.0031(6)
C51 0.0265(9) 0.0251(9) 0.0287(9) -0.0017(8) -0.0132(7) 0.0091(7)
C52 0.0206(9) 0.0619(15) 0.0228(9) -0.0104(9) -0.0051(7) 0.0248(9)
C53 0.0102(8) 0.0582(14) 0.0288(10) 0.0082(9) -0.0020(7) -0.0007(8)
C54 0.0195(8) 0.0298(10) 0.0234(9) -0.0028(7) -0.0091(7) -0.0010(7)
C55 0.0198(8) 0.0317(9) 0.0154(8) 0.0019(7) -0.0023(6) 0.0074(7)
C61 0.0129(7) 0.0262(9) 0.0215(8) -0.0038(7) -0.0021(6) 0.0038(6)
C63 0.0170(8) 0.0180(8) 0.0251(8) -0.0027(7) 0.0041(6) -0.0050(6)

loop_
_atom_type_symbol
_atom_type_description
_atom_type_scat_dispersion_real
_atom_type_scat_dispersion_imag
_atom_type_scat_source
C C 0.0033 0.0016 'International Tables Vol C Tables 4.2.6.8 and 6.1.1.4'
H H 0.0000 0.0000 'International Tables Vol C Tables 4.2.6.8 and 6.1.1.4'
Cl Cl 0.1484 0.1585 'International Tables Vol C Tables 4.2.6.8 and 6.1.1.4'
P P 0.1023 0.0942 'International Tables Vol C Tables 4.2.6.8 and 6.1.1.4'
Ru Ru -1.2594 0.8363 'International Tables Vol C Tables 4.2.6.8 and 6.1.1.4'

loop_
_geom_angle_atom_site_label_1
_geom_angle_atom_site_label_2
_geom_angle_atom_site_label_3
_geom_angle
C55 Ru1 C54 37.23(7)
C55 Ru1 C51 37.41(7)
C54 Ru1 C51 62.58(7)
C55 Ru1 C53 62.20(7)
C54 Ru1 C53 37.68(7)
C51 Ru1 C53 62.13(8)
C55 Ru1 C52 62.04(7)
C54 Ru1 C52 62.02(7)
C51 Ru1 C52 37.43(8)
C53 Ru1 C52 36.40(8)
C55 Ru1 P7 94.37(5)
C54 Ru1 P7 107.27(5)
C51 Ru1 P7 116.26(6)
C53 Ru1 P7 144.04(6)
C52 Ru1 P7 153.48(6)
C55 Ru1 P3 144.30(5)
C54 Ru1 P3 160.64(5)
C51 Ru1 P3 109.64(5)
C53 Ru1 P3 123.12(6)
C52 Ru1 P3 100.61(5)
P7 Ru1 P3 92.078(15)
C55 Ru1 Cl2 133.08(5)
C54 Ru1 Cl2 98.37(5)
C51 Ru1 Cl2 154.10(5)
C53 Ru1 Cl2 92.01(6)
C52 Ru1 Cl2 119.42(6)
P7 Ru1 Cl2 85.078(14)
P3 Ru1 Cl2 82.435(14)
C4 P3 C11 101.25(7)
C4 P3 C21 103.88(7)
C11 P3 C21 98.99(7)
C4 P3 Ru1 115.53(5)
C11 P3 Ru1 111.81(5)
C21 P3 Ru1 122.28(5)
C41 P7 C6 101.57(7)
C41 P7 C31 100.30(7)
C6 P7 C31 102.96(7)
C41 P7 Ru1 110.69(5)
C6 P7 Ru1 117.96(5)
C31 P7 Ru1 120.45(5)
C5 C4 P3 119.29(11)
C5 C4 H4A 107.5
P3 C4 H4A 107.5
C5 C4 H4B 107.5
P3 C4 H4B 107.5
H4A C4 H4B 107.0
C63 C5 C61 108.71(13)
C63 C5 C6 111.83(13)
C61 C5 C6 106.59(12)
C63 C5 C4 112.08(13)
C61 C5 C4 106.09(12)
C6 C5 C4 111.19(12)
C5 C6 P7 118.35(11)
C5 C6 H6A 107.7
P7 C6 H6A 107.7
C5 C6 H6B 107.7
P7 C6 H6B 107.7
H6A C6 H6B 107.1
C12 C11 C16 117.90(15)
C12 C11 P3 124.13(13)
C16 C11 P3 117.92(12)
C11 C12 C13 120.65(17)
C11 C12 H12 119.7
C13 C12 H12 119.7
C14 C13 C12 120.53(19)
C14 C13 H13 119.7
C12 C13 H13 119.7
C15 C14 C13 119.42(17)
C15 C14 H14 120.3
C13 C14 H14 120.3
C14 C15 C16 120.18(16)
C14 C15 H15 119.9
C16 C15 H15 119.9
C15 C16 C11 121.28(16)
C15 C16 H16 119.4
C11 C16 H16 119.4
C26 C21 C22 118.19(16)
C26 C21 P3 120.63(13)
C22 C21 P3 121.11(13)
C23 C22 C21 120.53(17)
C23 C22 H22 119.7
C21 C22 H22 119.7
C22 C23 C24 120.35(18)
C22 C23 H23 119.8
C24 C23 H23 119.8
C25 C24 C23 119.61(17)
C25 C24 H24 120.2
C23 C24 H24 120.2
C24 C25 C26 120.18(18)
C24 C25 H25 119.9
C26 C25 H25 119.9
C21 C26 C25 121.09(17)
C21 C26 H26 119.5
C25 C26 H26 119.5
C36 C31 C32 118.58(15)
C36 C31 P7 120.69(12)
C32 C31 P7 120.70(13)
C33 C32 C31 120.85(16)
C33 C32 H32 119.6
C31 C32 H32 119.6
C34 C33 C32 119.93(16)
C34 C33 H33 120.0
C32 C33 H33 120.0
C35 C34 C33 119.81(16)
C35 C34 H34 120.1
C33 C34 H34 120.1
C34 C35 C36 120.36(17)
C34 C35 H35 119.8
C36 C35 H35 119.8
C31 C36 C35 120.48(16)
C31 C36 H36 119.8
C35 C36 H36 119.8
C42 C41 C46 117.94(15)
C42 C41 P7 122.84(12)
C46 C41 P7 118.94(12)
C43 C42 C41 120.83(15)
C43 C42 H42 119.6
C41 C42 H42 119.6
C44 C43 C42 120.36(16)
C44 C43 H43 119.8
C42 C43 H43 119.8
C45 C44 C43 119.71(16)
C45 C44 H44 120.1
C43 C44 H44 120.1
C44 C45 C46 120.13(16)
C44 C45 H45 119.9
C46 C45 H45 119.9
C45 C46 C41 121.02(16)
C45 C46 H46 119.5
C41 C46 H46 119.5
C55 C51 C52 107.24(18)
C55 C51 Ru1 70.86(10)
C52 C51 Ru1 72.51(11)
C55 C51 H51 126.4
C52 C51 H51 126.4
Ru1 C51 H51 122.0
C53 C52 C51 108.07(17)
C53 C52 Ru1 70.78(10)
C51 C52 Ru1 70.06(10)
C53 C52 H52 126.0
C51 C52 H52 126.0
Ru1 C52 H52 124.8
C52 C53 C54 108.67(18)
C52 C53 Ru1 72.83(11)
C54 C53 Ru1 70.77(10)
C52 C53 H53 125.7
C54 C53 H53 125.7
Ru1 C53 H53 122.4
C55 C54 C53 107.16(17)
C55 C54 Ru1 71.11(10)
C53 C54 Ru1 71.55(10)
C55 C54 H54 126.4
C53 C54 H54 126.4
Ru1 C54 H54 122.6
C54 C55 C51 108.83(16)
C54 C55 Ru1 71.66(10)
C51 C55 Ru1 71.72(10)
C54 C55 H55 125.6
C51 C55 H55 125.6
Ru1 C55 H55 122.7
C5 C61 H61A 109.5
C5 C61 H61B 109.5
H61A C61 H61B 109.5
C5 C61 H61C 109.5
H61A C61 H61C 109.5
H61B C61 H61C 109.5
C5 C63 H63A 109.5
C5 C63 H63B 109.5
H63A C63 H63B 109.5
C5 C63 H63C 109.5
H63A C63 H63C 109.5
H63B C63 H63C 109.5

loop_
_geom_bond_atom_site_label_1
_geom_bond_atom_site_label_2
_geom_bond_distance
Ru1 C55 2.2001(16)
Ru1 C54 2.2073(16)
Ru1 C51 2.2113(18)
Ru1 C53 2.2175(17)
Ru1 C52 2.2437(17)
Ru1 P7 2.2668(4)
Ru1 P3 2.2984(4)
Ru1 Cl2 2.4443(4)
P3 C4 1.8350(15)
P3 C11 1.8394(16)
P3 C21 1.8402(17)
P7 C41 1.8380(16)
P7 C6 1.8381(15)
P7 C31 1.8413(16)
C4 C5 1.543(2)
C4 H4A 0.9900
C4 H4B 0.9900
C5 C63 1.526(2)
C5 C61 1.536(2)
C5 C6 1.542(2)
C6 H6A 0.9900
C6 H6B 0.9900
C11 C12 1.378(2)
C11 C16 1.392(2)
C12 C13 1.395(3)
C12 H12 0.9500
C13 C14 1.375(3)
C13 H13 0.9500
C14 C15 1.369(3)
C14 H14 0.9500
C15 C16 1.386(2)
C15 H15 0.9500
C16 H16 0.9500
C21 C26 1.387(2)
C21 C22 1.399(2)
C22 C23 1.386(3)
C22 H22 0.9500
C23 C24 1.388(3)
C23 H23 0.9500
C24 C25 1.373(3)
C24 H24 0.9500
C25 C26 1.392(2)
C25 H25 0.9500
C26 H26 0.9500
C31 C36 1.386(2)
C31 C32 1.398(2)
C32 C33 1.388(2)
C32 H32 0.9500
C33 C34 1.382(3)
C33 H33 0.9500
C34 C35 1.382(3)
C34 H34 0.9500
C35 C36 1.393(2)
C35 H35 0.9500
C36 H36 0.9500
C41 C42 1.394(2)
C41 C46 1.400(2)
C42 C43 1.389(2)
C42 H42 0.9500
C43 C44 1.382(2)
C43 H43 0.9500
C44 C45 1.381(3)
C44 H44 0.9500
C45 C46 1.387(2)
C45 H45 0.9500
C46 H46 0.9500
C51 C55 1.415(3)
C51 C52 1.430(3)
C51 H51 0.9500
C52 C53 1.394(3)
C52 H52 0.9500
C53 C54 1.429(3)
C53 H53 0.9500
C54 C55 1.407(3)
C54 H54 0.9500
C55 H55 0.9500
C61 H61A 0.9800
C61 H61B 0.9800
C61 H61C 0.9800
C63 H63A 0.9800
C63 H63B 0.9800
C63 H63C 0.9800

loop_
_geom_torsion_atom_site_label_1
_geom_torsion_atom_site_label_2
_geom_torsion_atom_site_label_3
_geom_torsion_atom_site_label_4
_geom_torsion
C55 Ru1 P3 C4 -132.59(10)
C54 Ru1 P3 C4 146.33(16)
C51 Ru1 P3 C4 -151.03(8)
C53 Ru1 P3 C4 140.07(9)
C52 Ru1 P3 C4 171.25(9)
P7 Ru1 P3 C4 -32.15(6)
Cl2 Ru1 P3 C4 52.61(6)
C55 Ru1 P3 C11 112.33(10)
C54 Ru1 P3 C11 31.24(17)
C51 Ru1 P3 C11 93.89(8)
C53 Ru1 P3 C11 24.98(9)
C52 Ru1 P3 C11 56.16(9)
P7 Ru1 P3 C11 -147.24(6)
Cl2 Ru1 P3 C11 -62.48(6)
C55 Ru1 P3 C21 -4.54(10)
C54 Ru1 P3 C21 -85.62(17)
C51 Ru1 P3 C21 -22.98(8)
C53 Ru1 P3 C21 -91.89(9)
C52 Ru1 P3 C21 -60.71(9)
P7 Ru1 P3 C21 95.90(6)
Cl2 Ru1 P3 C21 -179.35(6)
C55 Ru1 P7 C41 -67.02(7)
C54 Ru1 P7 C41 -31.36(8)
C51 Ru1 P7 C41 -98.75(8)
C53 Ru1 P7 C41 -20.74(11)
C52 Ru1 P7 C41 -92.83(14)
P3 Ru1 P7 C41 148.12(6)
Cl2 Ru1 P7 C41 65.90(6)
C55 Ru1 P7 C6 176.67(8)
C54 Ru1 P7 C6 -147.67(8)
C51 Ru1 P7 C6 144.94(8)
C53 Ru1 P7 C6 -137.05(11)
C52 Ru1 P7 C6 150.86(14)
P3 Ru1 P7 C6 31.81(6)
Cl2 Ru1 P7 C6 -50.41(6)
C55 Ru1 P7 C31 49.33(8)
C54 Ru1 P7 C31 84.99(8)
C51 Ru1 P7 C31 17.60(8)
C53 Ru1 P7 C31 95.60(11)
C52 Ru1 P7 C31 23.52(15)
P3 Ru1 P7 C31 -95.54(6)
Cl2 Ru1 P7 C31 -177.76(6)
C11 P3 C4 C5 176.34(12)
C21 P3 C4 C5 -81.35(13)
Ru1 P3 C4 C5 55.35(13)
P3 C4 C5 C63 58.00(16)
P3 C4 C5 C61 176.51(11)
P3 C4 C5 C6 -67.99(16)
C63 C5 C6 P7 -60.75(16)
C61 C5 C6 P7 -179.43(11)
C4 C5 C6 P7 65.38(16)
C41 P7 C6 C5 -173.87(12)
C31 P7 C6 C5 82.57(13)
Ru1 P7 C6 C5 -52.74(13)
C4 P3 C11 C12 -16.98(18)
C21 P3 C11 C12 -123.19(17)
Ru1 P3 C11 C12 106.59(17)
C4 P3 C11 C16 165.79(13)
C21 P3 C11 C16 59.58(14)
Ru1 P3 C11 C16 -70.64(14)
C16 C11 C12 C13 -1.0(3)
P3 C11 C12 C13 -178.24(19)
C11 C12 C13 C14 2.1(4)
C12 C13 C14 C15 -1.3(4)
C13 C14 C15 C16 -0.6(3)
C14 C15 C16 C11 1.7(3)
C12 C11 C16 C15 -0.9(3)
P3 C11 C16 C15 176.51(14)
C4 P3 C21 C26 141.62(13)
C11 P3 C21 C26 -114.35(14)
Ru1 P3 C21 C26 8.67(16)
C4 P3 C21 C22 -41.43(15)
C11 P3 C21 C22 62.61(15)
Ru1 P3 C21 C22 -174.37(11)
C26 C21 C22 C23 -1.3(3)
P3 C21 C22 C23 -178.38(14)
C21 C22 C23 C24 2.2(3)
C22 C23 C24 C25 -1.0(3)
C23 C24 C25 C26 -1.0(3)
C22 C21 C26 C25 -0.7(2)
P3 C21 C26 C25 176.36(13)
C24 C25 C26 C21 1.9(3)
C41 P7 C31 C36 134.07(14)
C6 P7 C31 C36 -121.39(14)
Ru1 P7 C31 C36 12.51(16)
C41 P7 C31 C32 -48.21(15)
C6 P7 C31 C32 56.33(15)
Ru1 P7 C31 C32 -169.78(11)
C36 C31 C32 C33 0.7(3)
P7 C31 C32 C33 -177.10(14)
C31 C32 C33 C34 -0.5(3)
C32 C33 C34 C35 -0.2(3)
C33 C34 C35 C36 0.6(3)
C32 C31 C36 C35 -0.3(3)
P7 C31 C36 C35 177.51(14)
C34 C35 C36 C31 -0.4(3)
C6 P7 C41 C42 31.45(14)
C31 P7 C41 C42 137.11(13)
Ru1 P7 C41 C42 -94.63(13)
C6 P7 C41 C46 -154.76(13)
C31 P7 C41 C46 -49.10(14)
Ru1 P7 C41 C46 79.17(13)
C46 C41 C42 C43 0.9(2)
P7 C41 C42 C43 174.75(13)
C41 C42 C43 C44 -0.6(2)
C42 C43 C44 C45 -0.5(3)
C43 C44 C45 C46 1.3(3)
C44 C45 C46 C41 -1.0(3)
C42 C41 C46 C45 -0.1(2)
P7 C41 C46 C45 -174.18(13)
C54 Ru1 C51 C55 -37.05(11)
C53 Ru1 C51 C55 -79.81(12)
C52 Ru1 C51 C55 -115.99(17)
P7 Ru1 C51 C55 59.67(12)
P3 Ru1 C51 C55 162.32(10)
Cl2 Ru1 C51 C55 -83.17(16)
C55 Ru1 C51 C52 115.99(17)
C54 Ru1 C51 C52 78.93(13)
C53 Ru1 C51 C52 36.18(12)
P7 Ru1 C51 C52 175.66(10)
P3 Ru1 C51 C52 -81.70(12)
Cl2 Ru1 C51 C52 32.81(18)
C55 C51 C52 C53 1.9(2)
Ru1 C51 C52 C53 -60.87(13)
C55 C51 C52 Ru1 62.77(12)
C55 Ru1 C52 C53 80.23(12)
C54 Ru1 C52 C53 37.85(11)
C51 Ru1 C52 C53 118.43(16)
P7 Ru1 C52 C53 109.67(16)
P3 Ru1 C52 C53 -133.05(11)
Cl2 Ru1 C52 C53 -45.81(12)
C55 Ru1 C52 C51 -38.19(11)
C54 Ru1 C52 C51 -80.57(12)
C53 Ru1 C52 C51 -118.43(16)
P7 Ru1 C52 C51 -8.8(2)
P3 Ru1 C52 C51 108.52(10)
Cl2 Ru1 C52 C51 -164.23(9)
C51 C52 C53 C54 -1.7(2)
Ru1 C52 C53 C54 -62.08(12)
C51 C52 C53 Ru1 60.41(12)
C55 Ru1 C53 C52 -79.73(13)
C54 Ru1 C53 C52 -117.56(17)
C51 Ru1 C53 C52 -37.20(11)
P7 Ru1 C53 C52 -134.28(11)
P3 Ru1 C53 C52 59.05(13)
Cl2 Ru1 C53 C52 141.33(11)
C55 Ru1 C53 C54 37.83(11)
C51 Ru1 C53 C54 80.36(12)
C52 Ru1 C53 C54 117.56(17)
P7 Ru1 C53 C54 -16.72(17)
P3 Ru1 C53 C54 176.61(9)
Cl2 Ru1 C53 C54 -101.11(11)
C52 C53 C54 C55 0.79(19)
Ru1 C53 C54 C55 -62.60(12)
C52 C53 C54 Ru1 63.39(13)
C51 Ru1 C54 C55 37.23(11)
C53 Ru1 C54 C55 116.29(17)
C52 Ru1 C54 C55 79.72(12)
P7 Ru1 C54 C55 -73.91(10)
P3 Ru1 C54 C55 107.68(16)
Cl2 Ru1 C54 C55 -161.32(10)
C55 Ru1 C54 C53 -116.29(17)
C51 Ru1 C54 C53 -79.06(13)
C52 Ru1 C54 C53 -36.56(13)
P7 Ru1 C54 C53 169.81(11)
P3 Ru1 C54 C53 -8.6(2)
Cl2 Ru1 C54 C53 82.39(12)
C53 C54 C55 C51 0.41(19)
Ru1 C54 C55 C51 -62.48(12)
C53 C54 C55 Ru1 62.89(12)
C52 C51 C55 C54 -1.42(19)
Ru1 C51 C55 C54 62.44(12)
C52 C51 C55 Ru1 -63.85(12)
C51 Ru1 C55 C54 -117.88(16)
C53 Ru1 C55 C54 -38.28(11)
C52 Ru1 C55 C54 -79.66(12)
P7 Ru1 C55 C54 113.05(10)
P3 Ru1 C55 C54 -147.24(9)
Cl2 Ru1 C55 C54 25.71(13)
C54 Ru1 C55 C51 117.88(16)
C53 Ru1 C55 C51 79.60(13)
C52 Ru1 C55 C51 38.21(12)
P7 Ru1 C55 C51 -129.07(11)
P3 Ru1 C55 C51 -29.36(15)
Cl2 Ru1 C55 C51 143.58(10)
